data_7111272
loop_
_publ_author_name
'Hascall, Tony'
'Baik, Mu-Hyun'
'Bridgewater, Brian M.'
'Shin, Jun Ho'
'Churchill, David G.'
'Friesner, Richard A.'
'Parkin, Gerard'

_publ_section_title
;
 A non-classical hydrogen bond in the molybdenum arene complex
 [\h^6^-C~6~H~5~C~6~H~3~(Ph)OH]Mo(PMe~3~)~3~: evidence that hydrogen
 bonding facilitates oxidative addition of the O--H bond
;
_journal_coden_ASTM CHCOFS
_journal_issue 22
_journal_name_full 'Chemical Communications (Cambridge, United Kingdom)'
_journal_page_first 2644
_journal_page_last 2645
_journal_paper_doi 10.1039/b208678f
_journal_year 2002
_chemical_formula_sum 'C27 H41 Mo O P3'
_chemical_formula_weight 570.45
_space_group_IT_number 14
_symmetry_cell_setting monoclinic
_symmetry_space_group_name_Hall '-P 2yn'
_symmetry_space_group_name_H-M 'P 1 21/n 1'
_atom_sites_solution_hydrogens geom
_atom_sites_solution_primary direct
_atom_sites_solution_secondary difmap
_audit_creation_method SHELXL-97
_cell_angle_alpha 90.00
_cell_angle_beta 95.106(2)
_cell_angle_gamma 90.00
_cell_formula_units_Z 4
_cell_length_a 8.3296(7)
_cell_length_b 20.6245(18)
_cell_length_c 16.2550(14)
_cell_measurement_temperature 223(2)
_cell_volume 2781.4(4)
_computing_cell_refinement 'Bruker SMART'
_computing_data_collection 'Bruker SMART'
_computing_data_reduction 'Bruker SHELXTL'
_computing_molecular_graphics 'Bruker SHELXTL'
_computing_publication_material 'Bruker SHELXTL'
_computing_structure_refinement 'SHELXL-97 (Sheldrick, 1997)'
_computing_structure_solution 'SHELXS-97 (Sheldrick, 1990)'
_diffrn_ambient_temperature 223(2)
_diffrn_measured_fraction_theta_full 0.932
_diffrn_measured_fraction_theta_max 0.932
_diffrn_measurement_device_type 'CCD area detector'
_diffrn_measurement_method 'phi and omega scans'
_diffrn_radiation_monochromator graphite
_diffrn_radiation_source 'fine-focus sealed tube'
_diffrn_radiation_type MoK\a
_diffrn_radiation_wavelength 0.71073
_diffrn_reflns_av_R_equivalents 0.0296
_diffrn_reflns_av_sigmaI/netI 0.0265
_diffrn_reflns_limit_h_max 10
_diffrn_reflns_limit_h_min -11
_diffrn_reflns_limit_k_max 27
_diffrn_reflns_limit_k_min -26
_diffrn_reflns_limit_l_max 21
_diffrn_reflns_limit_l_min -21
_diffrn_reflns_number 20599
_diffrn_reflns_theta_full 28.30
_diffrn_reflns_theta_max 28.30
_diffrn_reflns_theta_min 1.60
_exptl_absorpt_coefficient_mu 0.661
_exptl_absorpt_correction_T_max 0.9368
_exptl_absorpt_correction_T_min 0.8791
_exptl_absorpt_correction_type none
_exptl_crystal_density_diffrn 1.362
_exptl_crystal_density_method 'not measured'
_exptl_crystal_F_000 1192
_exptl_crystal_size_max 0.20
_exptl_crystal_size_mid 0.20
_exptl_crystal_size_min 0.10
_refine_diff_density_max 0.529
_refine_diff_density_min -0.886
_refine_diff_density_rms 0.071
_refine_ls_extinction_coef 0.00000(18)
_refine_ls_extinction_expression Fc^*^=kFc[1+0.001xFc^2^\l^3^/sin(2\q)]^-1/4^
_refine_ls_extinction_method SHELXL
_refine_ls_goodness_of_fit_ref 1.060
_refine_ls_hydrogen_treatment mixed
_refine_ls_matrix_type full
_refine_ls_number_parameters 303
_refine_ls_number_reflns 6451
_refine_ls_number_restraints 0
_refine_ls_restrained_S_all 1.060
_refine_ls_R_factor_all 0.0435
_refine_ls_R_factor_gt 0.0297
_refine_ls_shift/su_max 1.642
_refine_ls_shift/su_mean 0.006
_refine_ls_structure_factor_coef Fsqd
_refine_ls_weighting_details 'calc w=1/[\s^2^(Fo^2^)+(0.0438P)^2^+1.2120P] where P=(Fo^2^+2Fc^2^)/3'
_refine_ls_weighting_scheme calc
_refine_ls_wR_factor_gt 0.0748
_refine_ls_wR_factor_ref 0.0842
_reflns_number_gt 5150
_reflns_number_total 6451
_reflns_threshold_expression >2sigma(I)
_cod_data_source_file b208678fsup1.cif
_cod_data_source_block mops10
_cod_depositor_comments
;
The following automatic conversions were performed:

'_symmetry_cell_setting' value 'Monoclinic' changed to 'monoclinic'
according to /home/saulius/struct/CIF-dictionaries/cif_core.dic
dictionary named 'cif_core.dic' version 2.4.2 from 2011-04-26.

Automatic conversion script
Id: cif_fix_values 1891 2012-01-12 08:04:46Z andrius 
;
_cod_original_sg_symbol_H-M P2(1)/n
_cod_database_code 7111272

loop_
_symmetry_equiv_pos_as_xyz
'x, y, z'
'-x+1/2, y+1/2, -z+1/2'
'-x, -y, -z'
'x-1/2, -y-1/2, z-1/2'

loop_
_atom_site_label
_atom_site_type_symbol
_atom_site_fract_x
_atom_site_fract_y
_atom_site_fract_z
_atom_site_U_iso_or_equiv
_atom_site_adp_type
_atom_site_occupancy
_atom_site_symmetry_multiplicity
_atom_site_calc_flag
_atom_site_refinement_flags
Mo Mo 0.181193(18) 0.251019(8) 0.501217(10) 0.02275(7) Uani 1 1 d .
P1 P -0.01483(6) 0.28258(3) 0.59821(3) 0.03132(13) Uani 1 1 d .
P2 P 0.01912(7) 0.16584(3) 0.42853(4) 0.03071(13) Uani 1 1 d .
P3 P 0.05961(7) 0.33031(3) 0.40194(3) 0.03050(13) Uani 1 1 d .
O O 0.13957(18) 0.13735(8) 0.66365(10) 0.0351(4) Uani 1 1 d .
H H 0.141(3) 0.1654(14) 0.6283(17) 0.051(9) Uiso 1 1 d .
C11 C -0.1884(3) 0.23125(17) 0.6154(2) 0.0578(8) Uani 1 1 d .
H11A H -0.2416 0.2480 0.6617 0.087 Uiso 1 1 calc R
H11B H -0.1519 0.1873 0.6274 0.087 Uiso 1 1 calc R
H11C H -0.2635 0.2313 0.5662 0.087 Uiso 1 1 calc R
C12 C -0.1234(4) 0.36042(15) 0.59037(17) 0.0582(8) Uani 1 1 d .
H12A H -0.1875 0.3628 0.5376 0.087 Uiso 1 1 calc R
H12B H -0.0464 0.3958 0.5947 0.087 Uiso 1 1 calc R
H12C H -0.1936 0.3637 0.6347 0.087 Uiso 1 1 calc R
C13 C 0.0672(3) 0.29256(16) 0.70680(15) 0.0542(8) Uani 1 1 d .
H13A H -0.0167 0.3085 0.7392 0.081 Uiso 1 1 calc R
H13B H 0.1557 0.3233 0.7096 0.081 Uiso 1 1 calc R
H13C H 0.1059 0.2511 0.7286 0.081 Uiso 1 1 calc R
C21 C -0.2024(3) 0.16059(15) 0.4181(2) 0.0575(8) Uani 1 1 d .
H21A H -0.2473 0.2013 0.3968 0.086 Uiso 1 1 calc R
H21B H -0.2405 0.1519 0.4717 0.086 Uiso 1 1 calc R
H21C H -0.2361 0.1258 0.3803 0.086 Uiso 1 1 calc R
C22 C 0.0578(3) 0.08184(12) 0.46176(17) 0.0482(6) Uani 1 1 d .
H22A H -0.0023 0.0526 0.4238 0.072 Uiso 1 1 calc R
H22B H 0.0242 0.0759 0.5169 0.072 Uiso 1 1 calc R
H22C H 0.1721 0.0726 0.4621 0.072 Uiso 1 1 calc R
C23 C 0.0531(4) 0.15709(14) 0.31876(16) 0.0528(7) Uani 1 1 d .
H23A H 0.1679 0.1547 0.3132 0.079 Uiso 1 1 calc R
H23B H 0.0078 0.1942 0.2882 0.079 Uiso 1 1 calc R
H23C H 0.0014 0.1178 0.2970 0.079 Uiso 1 1 calc R
C31 C -0.1543(3) 0.32864(13) 0.36224(16) 0.0461(6) Uani 1 1 d .
H31A H -0.1802 0.3677 0.3305 0.069 Uiso 1 1 calc R
H31B H -0.2209 0.3264 0.4082 0.069 Uiso 1 1 calc R
H31C H -0.1746 0.2909 0.3272 0.069 Uiso 1 1 calc R
C32 C 0.0808(3) 0.41701(12) 0.42821(17) 0.0451(6) Uani 1 1 d .
H32A H 0.1931 0.4267 0.4443 0.068 Uiso 1 1 calc R
H32B H 0.0168 0.4269 0.4736 0.068 Uiso 1 1 calc R
H32C H 0.0436 0.4430 0.3805 0.068 Uiso 1 1 calc R
C33 C 0.1498(3) 0.33421(14) 0.30291(15) 0.0494(7) Uani 1 1 d .
H33A H 0.0937 0.3665 0.2678 0.074 Uiso 1 1 calc R
H33B H 0.1405 0.2922 0.2760 0.074 Uiso 1 1 calc R
H33C H 0.2626 0.3460 0.3127 0.074 Uiso 1 1 calc R
C41 C 0.3787(2) 0.18106(11) 0.56000(13) 0.0298(4) Uani 1 1 d .
C42 C 0.3724(2) 0.23892(11) 0.60870(15) 0.0324(5) Uani 1 1 d .
H42A H 0.3385 0.2357 0.6654 0.039 Uiso 1 1 calc R
C43 C 0.3959(2) 0.30155(12) 0.57426(15) 0.0360(5) Uani 1 1 d .
H43A H 0.3774 0.3409 0.6070 0.043 Uiso 1 1 calc R
C44 C 0.4122(2) 0.30700(12) 0.48901(16) 0.0391(5) Uani 1 1 d .
H44A H 0.4069 0.3503 0.4627 0.047 Uiso 1 1 calc R
C45 C 0.4164(3) 0.25047(12) 0.43851(17) 0.0396(6) Uani 1 1 d .
H45A H 0.4134 0.2550 0.3778 0.047 Uiso 1 1 calc R
C46 C 0.3973(2) 0.18878(12) 0.47388(14) 0.0341(5) Uani 1 1 d .
H46A H 0.3793 0.1508 0.4369 0.041 Uiso 1 1 calc R
C51 C 0.2656(2) 0.09714(11) 0.65225(13) 0.0308(5) Uani 1 1 d .
C52 C 0.3824(2) 0.11635(11) 0.59959(13) 0.0307(4) Uani 1 1 d .
C53 C 0.5051(3) 0.07215(12) 0.58665(16) 0.0402(5) Uani 1 1 d .
H53A H 0.5817 0.0828 0.5498 0.048 Uiso 1 1 calc R
C54 C 0.5160(3) 0.01306(13) 0.62700(18) 0.0463(6) Uani 1 1 d .
H54A H 0.5996 -0.0159 0.6177 0.056 Uiso 1 1 calc R
C55 C 0.4035(3) -0.00332(12) 0.68099(16) 0.0415(6) Uani 1 1 d .
H55A H 0.4138 -0.0429 0.7096 0.050 Uiso 1 1 calc R
C56 C 0.2742(3) 0.03788(11) 0.69404(14) 0.0336(5) Uani 1 1 d .
C61 C 0.1548(3) 0.01912(11) 0.75262(14) 0.0343(5) Uani 1 1 d .
C62 C 0.2059(3) -0.00855(12) 0.82869(16) 0.0454(6) Uani 1 1 d .
H62A H 0.3166 -0.0156 0.8423 0.055 Uiso 1 1 calc R
C63 C 0.0977(4) -0.02586(13) 0.88462(17) 0.0544(7) Uani 1 1 d .
H63A H 0.1356 -0.0438 0.9359 0.065 Uiso 1 1 calc R
C64 C -0.0657(4) -0.01688(13) 0.86560(17) 0.0508(7) Uani 1 1 d .
H64A H -0.1394 -0.0285 0.9036 0.061 Uiso 1 1 calc R
C65 C -0.1190(3) 0.00930(13) 0.79049(17) 0.0468(6) Uani 1 1 d .
H65A H -0.2301 0.0148 0.7768 0.056 Uiso 1 1 calc R
C66 C -0.0110(3) 0.02773(12) 0.73446(15) 0.0382(5) Uani 1 1 d .
H66A H -0.0499 0.0462 0.6837 0.046 Uiso 1 1 calc R

loop_
_atom_site_aniso_label
_atom_site_aniso_U_11
_atom_site_aniso_U_22
_atom_site_aniso_U_33
_atom_site_aniso_U_23
_atom_site_aniso_U_13
_atom_site_aniso_U_12
Mo 0.01796(9) 0.02648(11) 0.02377(10) 0.00033(7) 0.00165(6) 0.00036(6)
P1 0.0265(3) 0.0403(3) 0.0276(3) 0.0025(2) 0.0050(2) 0.0083(2)
P2 0.0290(3) 0.0305(3) 0.0320(3) -0.0017(2) -0.0013(2) -0.0030(2)
P3 0.0315(3) 0.0319(3) 0.0274(3) 0.0039(2) -0.0011(2) -0.0011(2)
O 0.0336(8) 0.0325(9) 0.0400(9) 0.0090(7) 0.0080(7) 0.0094(7)
C11 0.0366(13) 0.076(2) 0.0642(19) 0.0059(16) 0.0226(13) -0.0043(13)
C12 0.0665(18) 0.0639(19) 0.0469(16) 0.0100(14) 0.0208(13) 0.0348(15)
C13 0.0552(16) 0.077(2) 0.0301(12) -0.0075(13) 0.0029(11) 0.0230(15)
C21 0.0332(13) 0.0557(18) 0.082(2) -0.0062(16) -0.0049(13) -0.0125(12)
C22 0.0612(16) 0.0334(13) 0.0473(15) 0.0002(11) -0.0110(12) -0.0043(12)
C23 0.0743(19) 0.0494(16) 0.0340(13) -0.0078(12) 0.0006(13) -0.0089(14)
C31 0.0422(13) 0.0466(15) 0.0460(14) 0.0084(12) -0.0155(11) -0.0015(11)
C32 0.0502(14) 0.0355(13) 0.0488(15) 0.0033(11) -0.0001(12) -0.0021(11)
C33 0.0663(17) 0.0535(17) 0.0293(12) 0.0082(11) 0.0091(12) -0.0043(14)
C41 0.0186(9) 0.0348(12) 0.0356(11) 0.0027(9) 0.0001(8) 0.0044(8)
C42 0.0226(9) 0.0382(13) 0.0351(12) -0.0013(9) -0.0035(8) 0.0016(8)
C43 0.0242(10) 0.0355(12) 0.0470(13) -0.0028(10) -0.0045(9) -0.0034(9)
C44 0.0244(10) 0.0388(13) 0.0542(14) 0.0076(11) 0.0047(10) -0.0052(9)
C45 0.0256(11) 0.0524(15) 0.0423(14) 0.0076(11) 0.0115(10) 0.0038(10)
C46 0.0240(9) 0.0400(13) 0.0391(12) -0.0017(10) 0.0070(8) 0.0057(9)
C51 0.0281(10) 0.0315(11) 0.0319(11) -0.0031(9) -0.0031(8) 0.0051(8)
C52 0.0251(9) 0.0338(12) 0.0323(11) -0.0034(9) -0.0031(8) 0.0034(8)
C53 0.0288(10) 0.0417(14) 0.0501(14) -0.0034(11) 0.0034(10) 0.0082(10)
C54 0.0368(12) 0.0374(14) 0.0644(17) -0.0041(12) 0.0025(12) 0.0138(11)
C55 0.0391(12) 0.0311(12) 0.0528(15) 0.0017(11) -0.0041(11) 0.0056(10)
C56 0.0320(10) 0.0316(12) 0.0356(12) -0.0020(9) -0.0055(9) 0.0007(9)
C61 0.0396(12) 0.0254(11) 0.0367(12) -0.0012(9) -0.0035(9) -0.0028(9)
C62 0.0489(14) 0.0363(14) 0.0482(15) 0.0098(12) -0.0117(11) -0.0077(11)
C63 0.077(2) 0.0426(16) 0.0422(15) 0.0150(12) -0.0028(13) -0.0124(14)
C64 0.0651(17) 0.0394(15) 0.0496(16) 0.0037(12) 0.0147(13) -0.0082(13)
C65 0.0459(14) 0.0396(14) 0.0563(16) -0.0008(12) 0.0119(12) 0.0008(11)
C66 0.0410(12) 0.0354(13) 0.0378(12) -0.0005(10) 0.0014(10) 0.0029(10)

loop_
_atom_type_symbol
_atom_type_description
_atom_type_scat_dispersion_real
_atom_type_scat_dispersion_imag
_atom_type_scat_source
C C 0.0033 0.0016 'International Tables Vol C Tables 4.2.6.8 and 6.1.1.4'
H H 0.0000 0.0000 'International Tables Vol C Tables 4.2.6.8 and 6.1.1.4'
O O 0.0106 0.0060 'International Tables Vol C Tables 4.2.6.8 and 6.1.1.4'
P P 0.1023 0.0942 'International Tables Vol C Tables 4.2.6.8 and 6.1.1.4'
Mo Mo -1.6832 0.6857 'International Tables Vol C Tables 4.2.6.8 and 6.1.1.4'

loop_
_geom_angle_atom_site_label_1
_geom_angle_atom_site_label_2
_geom_angle_atom_site_label_3
_geom_angle
C44 Mo C42 65.22(9)
C44 Mo C46 65.16(9)
C42 Mo C46 65.00(8)
C44 Mo C45 36.54(9)
C42 Mo C45 76.85(9)
C46 Mo C45 35.93(8)
C44 Mo C43 35.87(9)
C42 Mo C43 36.36(8)
C46 Mo C43 76.46(8)
C45 Mo C43 64.91(9)
C44 Mo C41 77.14(8)
C42 Mo C41 36.35(8)
C46 Mo C41 36.11(8)
C45 Mo C41 65.03(8)
C43 Mo C41 65.26(8)
C44 Mo P3 84.66(6)
C42 Mo P3 143.13(6)
C46 Mo P3 122.19(6)
C45 Mo P3 91.72(7)
C43 Mo P3 107.06(6)
C41 Mo P3 156.73(5)
C44 Mo P2 139.21(7)
C42 Mo P2 127.59(6)
C46 Mo P2 85.03(6)
C45 Mo P2 103.78(7)
C43 Mo P2 160.03(6)
C41 Mo P2 95.29(6)
P3 Mo P2 89.04(2)
C44 Mo P1 122.61(7)
C42 Mo P1 89.77(6)
C46 Mo P1 148.57(6)
C45 Mo P1 158.73(7)
C43 Mo P1 94.54(6)
C41 Mo P1 112.74(5)
P3 Mo P1 89.23(2)
P2 Mo P1 97.48(2)
C11 P1 C12 97.17(15)
C11 P1 C13 98.54(15)
C12 P1 C13 96.12(14)
C11 P1 Mo 121.54(11)
C12 P1 Mo 122.48(9)
C13 P1 Mo 115.62(9)
C22 P2 C23 98.91(13)
C22 P2 C21 96.89(14)
C23 P2 C21 98.29(15)
C22 P2 Mo 117.36(9)
C23 P2 Mo 114.31(9)
C21 P2 Mo 126.18(10)
C33 P3 C31 98.74(13)
C33 P3 C32 97.03(13)
C31 P3 C32 99.74(12)
C33 P3 Mo 115.38(10)
C31 P3 Mo 123.26(9)
C32 P3 Mo 117.98(9)
C46 C41 C42 117.4(2)
C46 C41 C52 121.7(2)
C42 C41 C52 120.65(19)
C46 C41 Mo 70.36(12)
C42 C41 Mo 69.64(12)
C52 C41 Mo 136.35(14)
C43 C42 C41 121.5(2)
C43 C42 Mo 73.15(13)
C41 C42 Mo 74.01(12)
C44 C43 C42 119.1(2)
C44 C43 Mo 70.61(13)
C42 C43 Mo 70.48(12)
C43 C44 C45 120.6(2)
C43 C44 Mo 73.52(12)
C45 C44 Mo 72.48(13)
C46 C45 C44 119.5(2)
C46 C45 Mo 71.99(12)
C44 C45 Mo 70.98(12)
C45 C46 C41 121.7(2)
C45 C46 Mo 72.08(13)
C41 C46 Mo 73.53(12)
O C51 C56 118.2(2)
O C51 C52 119.6(2)
C56 C51 C52 122.2(2)
C53 C52 C51 117.5(2)
C53 C52 C41 120.6(2)
C51 C52 C41 121.92(19)
C54 C53 C52 121.4(2)
C55 C54 C53 119.8(2)
C54 C55 C56 121.4(2)
C51 C56 C55 117.6(2)
C51 C56 C61 122.0(2)
C55 C56 C61 120.3(2)
C62 C61 C66 117.2(2)
C62 C61 C56 120.4(2)
C66 C61 C56 122.4(2)
C63 C62 C61 121.6(3)
C64 C63 C62 120.3(3)
C65 C64 C63 119.1(3)
C64 C65 C66 121.0(3)
C65 C66 C61 120.8(2)

loop_
_geom_bond_atom_site_label_1
_geom_bond_atom_site_label_2
_geom_bond_distance
Mo C44 2.268(2)
Mo C42 2.271(2)
Mo C46 2.287(2)
Mo C45 2.288(2)
Mo C43 2.306(2)
Mo C41 2.328(2)
Mo P3 2.4522(6)
Mo P2 2.4538(6)
Mo P1 2.4564(6)
P1 C11 1.833(3)
P1 C12 1.842(3)
P1 C13 1.847(3)
P2 C22 1.835(3)
P2 C23 1.840(3)
P2 C21 1.841(3)
P3 C33 1.838(2)
P3 C31 1.841(2)
P3 C32 1.843(3)
O C51 1.363(2)
C41 C46 1.431(3)
C41 C42 1.435(3)
C41 C52 1.481(3)
C42 C43 1.428(3)
C43 C44 1.409(3)
C44 C45 1.428(4)
C45 C46 1.411(3)
C51 C56 1.397(3)
C51 C52 1.409(3)
C52 C53 1.400(3)
C53 C54 1.383(4)
C54 C55 1.381(4)
C55 C56 1.402(3)
C56 C61 1.488(3)
C61 C62 1.394(3)
C61 C66 1.398(3)
C62 C63 1.383(4)
C63 C64 1.381(4)
C64 C65 1.372(4)
C65 C66 1.389(3)

loop_
_cod_changelog_entry_id
_cod_changelog_entry_author
_cod_changelog_entry_date
_cod_changelog_entry_text
1 'Vaitkus, Antanas' 2022-05-06T19:55:00+03:00 'Updated bibliographic information.'
